data_2235904
loop_
_publ_author_name
'Fan, Xuyang'
'Yuan, Jingkun'
'Bai, Ying'
'Kong, Jin'
'Wu, Huilu'

_publ_section_title
;
 Bis[2,6-bis(1-methyl-1<i>H</i>-benzimidazol-2-yl-\k<i>N</i>^3^)pyridine-\k<i>N</i>]zinc
 dipicrate methanol disolvate
;
_journal_coeditor_code LH5492
_journal_issue 8
_journal_name_full 'Acta Crystallographica Section E'
_journal_page_first m1072
_journal_paper_doi 10.1107/S1600536812031443
_journal_volume 68
_journal_year 2012
_chemical_formula_iupac '[Zn (C21 H17 N5)2] (C6 H2 N3 O7)2, 2C H4 O'
_chemical_formula_moiety 'C42 H34 N10 Zn 2+, 2(C6 H2 N3 O7 -), 2(C H4 O)'
_chemical_formula_sum 'C56 H46 N16 O16 Zn'
_chemical_formula_weight 1264.46
_chemical_name_systematic
;
Bis[2,6-bis(1-methyl-1<i>H</i>-benzimidazol-2-yl-\k<i>N</i>^3^)pyridine-
\k<i>N</i>]zinc dipicrate methanol disolvate
;
_space_group_IT_number 2
_symmetry_cell_setting triclinic
_symmetry_space_group_name_Hall '-P 1'
_symmetry_space_group_name_H-M 'P -1'
_atom_sites_solution_hydrogens geom
_atom_sites_solution_primary direct
_atom_sites_solution_secondary difmap
_cell_angle_alpha 80.8110(10)
_cell_angle_beta 71.0120(10)
_cell_angle_gamma 88.5380(10)
_cell_formula_units_Z 2
_cell_length_a 13.2007(3)
_cell_length_b 13.8024(3)
_cell_length_c 16.2009(3)
_cell_measurement_reflns_used 10153
_cell_measurement_temperature 153(2)
_cell_measurement_theta_max 25.50
_cell_measurement_theta_min 3.08
_cell_volume 2754.28(10)
_computing_cell_refinement 'SAINT (Bruker, 2007)'
_computing_data_collection 'APEX2 (Bruker, 2007)'
_computing_data_reduction 'SAINT (Bruker, 2007)'
_computing_molecular_graphics 'SHELXTL (Sheldrick, 2008)'
_computing_publication_material 'SHELXTL (Sheldrick, 2008)'
_computing_structure_refinement 'SHELXL97 (Sheldrick, 2008)'
_computing_structure_solution 'SHELXS97 (Sheldrick, 2008)'
_diffrn_ambient_temperature 153(2)
_diffrn_measured_fraction_theta_full 0.990
_diffrn_measured_fraction_theta_max 0.990
_diffrn_measurement_device_type 'Bruker APEXII area-detector'
_diffrn_measurement_method '\w scans'
_diffrn_radiation_monochromator graphite
_diffrn_radiation_source 'fine-focus sealed tube'
_diffrn_radiation_type MoK\a
_diffrn_radiation_wavelength 0.71073
_diffrn_reflns_av_R_equivalents 0.0172
_diffrn_reflns_av_sigmaI/netI 0.0227
_diffrn_reflns_limit_h_max 15
_diffrn_reflns_limit_h_min -15
_diffrn_reflns_limit_k_max 16
_diffrn_reflns_limit_k_min -16
_diffrn_reflns_limit_l_max 19
_diffrn_reflns_limit_l_min -19
_diffrn_reflns_number 22669
_diffrn_reflns_theta_full 25.50
_diffrn_reflns_theta_max 25.50
_diffrn_reflns_theta_min 3.08
_exptl_absorpt_coefficient_mu 0.535
_exptl_absorpt_correction_T_max 0.852
_exptl_absorpt_correction_T_min 0.816
_exptl_absorpt_correction_type multi-scan
_exptl_absorpt_process_details '(SADABS; Sheldrick, 1996)'
_exptl_crystal_colour yellow
_exptl_crystal_density_diffrn 1.525
_exptl_crystal_density_method 'not measured'
_exptl_crystal_description block
_exptl_crystal_F_000 1304
_exptl_crystal_size_max 0.38
_exptl_crystal_size_mid 0.36
_exptl_crystal_size_min 0.30
_refine_diff_density_max 0.776
_refine_diff_density_min -0.513
_refine_ls_extinction_coef 0.0020(4)
_refine_ls_extinction_expression Fc^*^=kFc[1+0.001xFc^2^\l^3^/sin(2\q)]^-1/4^
_refine_ls_extinction_method 'SHELXL97 (Sheldrick, 2008)'
_refine_ls_goodness_of_fit_ref 1.066
_refine_ls_hydrogen_treatment constr
_refine_ls_matrix_type full
_refine_ls_number_parameters 811
_refine_ls_number_reflns 10148
_refine_ls_number_restraints 0
_refine_ls_restrained_S_all 1.066
_refine_ls_R_factor_all 0.0448
_refine_ls_R_factor_gt 0.0392
_refine_ls_shift/su_max 0.001
_refine_ls_shift/su_mean 0.000
_refine_ls_structure_factor_coef Fsqd
_refine_ls_weighting_details 'calc w=1/[\s^2^(Fo^2^)+(0.0558P)^2^+2.8031P] where P=(Fo^2^+2Fc^2^)/3'
_refine_ls_weighting_scheme calc
_refine_ls_wR_factor_gt 0.1044
_refine_ls_wR_factor_ref 0.1106
_reflns_number_gt 9024
_reflns_number_total 10148
_reflns_threshold_expression I>2\s(I)
_cod_data_source_file lh5492.cif
_cod_data_source_block I
_cod_database_code 2235904
_cod_database_fobs_code 2235904

loop_
_symmetry_equiv_pos_as_xyz
'x, y, z'
'-x, -y, -z'

loop_
_atom_site_type_symbol
_atom_site_label
_atom_site_fract_x
_atom_site_fract_y
_atom_site_fract_z
_atom_site_U_iso_or_equiv
_atom_site_adp_type
_atom_site_calc_flag
_atom_site_refinement_flags
_atom_site_occupancy
_atom_site_symmetry_multiplicity
Zn Zn 0.699284(19) 0.754092(17) 0.578747(15) 0.01513(9) Uani d . 1 1
O O1 0.28834(17) 0.53363(17) -0.01056(13) 0.0503(6) Uani d . 1 1
O O2 0.26536(18) 0.71973(17) 0.03078(17) 0.0626(7) Uani d . 1 1
O O3 0.09610(17) 0.74158(14) 0.08634(14) 0.0466(5) Uani d . 1 1
O O4 -0.06207(15) 0.51349(16) 0.35968(13) 0.0431(5) Uani d . 1 1
O O5 -0.0202(2) 0.36062(17) 0.36496(15) 0.0604(7) Uani d . 1 1
O O6 0.2169(3) 0.25914(18) 0.08881(19) 0.1090(15) Uani d . 1 1
O O7 0.3604(2) 0.3520(2) 0.03785(19) 0.0708(8) Uani d . 1 1
O O8 0.31607(15) 0.12803(13) 0.81934(11) 0.0343(4) Uani d . 1 1
O O9 0.1328(3) -0.0774(3) 0.8911(2) 0.0944(11) Uani d . 1 1
O O10 0.0861(3) 0.0692(2) 0.8926(3) 0.1292(18) Uani d . 1 1
O O11 0.19845(16) -0.12180(14) 1.19446(12) 0.0403(5) Uani d . 1 1
O O12 0.33643(18) -0.04076(16) 1.19439(13) 0.0471(5) Uani d . 1 1
O O13 0.53377(15) 0.18178(15) 0.94195(13) 0.0418(5) Uani d . 1 1
O O14 0.4566(3) 0.2465(2) 0.85048(19) 0.0943(12) Uani d . 1 1
O O15 0.2472(3) 0.6163(3) 0.8375(2) 0.1042(12) Uani d . 1 1
H H15 0.2632 0.6013 0.8840 0.125 Uiso calc R 1 1
O O16 0.8403(3) 0.5680(3) 0.1703(2) 0.0917(10) Uani d . 1 1
H H16 0.8169 0.5134 0.1665 0.110 Uiso calc R 1 1
N N1 0.61233(14) 0.67598(13) 0.51819(11) 0.0174(4) Uani d . 1 1
N N2 0.58800(15) 0.65098(13) 0.39274(11) 0.0176(4) Uani d . 1 1
N N3 0.84613(14) 0.82283(13) 0.57262(11) 0.0179(4) Uani d . 1 1
N N4 1.01794(14) 0.86493(13) 0.49867(12) 0.0192(4) Uani d . 1 1
N N5 0.80558(14) 0.75208(12) 0.44653(11) 0.0161(4) Uani d . 1 1
N N6 0.63124(14) 0.89742(13) 0.54757(11) 0.0174(4) Uani d . 1 1
N N7 0.58053(15) 1.03783(13) 0.59946(12) 0.0193(4) Uani d . 1 1
N N8 0.69979(14) 0.62875(13) 0.67234(11) 0.0168(4) Uani d . 1 1
N N9 0.60273(15) 0.53039(14) 0.79475(12) 0.0204(4) Uani d . 1 1
N N10 0.59056(14) 0.78586(13) 0.70167(12) 0.0174(4) Uani d . 1 1
N N11 0.17438(18) 0.68927(17) 0.07385(14) 0.0344(5) Uani d . 1 1
N N12 -0.01124(18) 0.44612(18) 0.32607(15) 0.0368(5) Uani d . 1 1
N N13 0.2646(3) 0.33716(19) 0.07852(16) 0.0504(7) Uani d . 1 1
N N14 0.1388(2) 0.0044(2) 0.90879(16) 0.0447(6) Uani d . 1 1
N N15 0.27282(17) -0.06106(16) 1.15817(14) 0.0315(5) Uani d . 1 1
N N16 0.46173(18) 0.18250(17) 0.90974(14) 0.0367(5) Uani d . 1 1
C C1 0.50998(17) 0.63813(15) 0.53891(14) 0.0170(4) Uani d . 1 1
C C2 0.42797(18) 0.61677(15) 0.62057(14) 0.0203(5) Uani d . 1 1
H H2A 0.4392 0.6247 0.6742 0.024 Uiso calc R 1 1
C C3 0.33074(19) 0.58396(16) 0.61995(15) 0.0235(5) Uani d . 1 1
H H3A 0.2735 0.5698 0.6742 0.028 Uiso calc R 1 1
C C4 0.31384(19) 0.57089(17) 0.54111(16) 0.0257(5) Uani d . 1 1
H H4A 0.2453 0.5487 0.5435 0.031 Uiso calc R 1 1
C C5 0.39438(19) 0.58948(16) 0.46001(15) 0.0230(5) Uani d . 1 1
H H5A 0.3833 0.5798 0.4068 0.028 Uiso calc R 1 1
C C6 0.49255(18) 0.62310(15) 0.46096(14) 0.0185(4) Uani d . 1 1
C C7 0.65650(17) 0.68154(15) 0.43119(14) 0.0169(4) Uani d . 1 1
C C8 0.76679(17) 0.72233(15) 0.38747(14) 0.0176(4) Uani d . 1 1
C C9 0.82556(19) 0.73526(18) 0.29843(15) 0.0252(5) Uani d . 1 1
H H9A 0.7984 0.7129 0.2570 0.030 Uiso calc R 1 1
C C10 0.92543(19) 0.78191(18) 0.27147(15) 0.0267(5) Uani d . 1 1
H H10A 0.9671 0.7923 0.2106 0.032 Uiso calc R 1 1
C C11 0.96532(18) 0.81369(17) 0.33225(15) 0.0227(5) Uani d . 1 1
H H11A 1.0336 0.8458 0.3140 0.027 Uiso calc R 1 1
C C12 0.90227(17) 0.79702(15) 0.42037(14) 0.0180(4) Uani d . 1 1
C C13 0.92473(17) 0.82849(15) 0.49604(14) 0.0171(4) Uani d . 1 1
C C14 0.99804(18) 0.88374(16) 0.58402(14) 0.0195(4) Uani d . 1 1
C C15 1.06430(19) 0.92029(17) 0.62419(16) 0.0259(5) Uani d . 1 1
H H15A 1.1372 0.9386 0.5926 0.031 Uiso calc R 1 1
C C16 1.0183(2) 0.92849(18) 0.71214(16) 0.0279(5) Uani d . 1 1
H H16A 1.0609 0.9527 0.7421 0.034 Uiso calc R 1 1
C C17 0.9104(2) 0.90203(18) 0.75876(16) 0.0270(5) Uani d . 1 1
H H17A 0.8820 0.9084 0.8195 0.032 Uiso calc R 1 1
C C18 0.84469(19) 0.86709(17) 0.71870(15) 0.0239(5) Uani d . 1 1
H H18A 0.7714 0.8504 0.7502 0.029 Uiso calc R 1 1
C C19 0.89030(17) 0.85717(16) 0.62963(14) 0.0193(4) Uani d . 1 1
C C20 0.6048(2) 0.64939(18) 0.29902(14) 0.0264(5) Uani d . 1 1
H H20B 0.6226 0.7160 0.2658 0.040 Uiso calc R 1 1
H H20A 0.5392 0.6251 0.2924 0.040 Uiso calc R 1 1
H H20C 0.6637 0.6060 0.2762 0.040 Uiso calc R 1 1
C C21 1.12344(18) 0.8786(2) 0.43008(16) 0.0292(5) Uani d . 1 1
H H21A 1.1191 0.9272 0.3802 0.044 Uiso calc R 1 1
H H21B 1.1462 0.8160 0.4096 0.044 Uiso calc R 1 1
H H21C 1.1755 0.9017 0.4545 0.044 Uiso calc R 1 1
C C22 0.65157(16) 0.97291(15) 0.47651(14) 0.0181(4) Uani d . 1 1
C C23 0.69229(17) 0.97117(17) 0.38526(14) 0.0209(5) Uani d . 1 1
H H23A 0.7124 0.9115 0.3628 0.025 Uiso calc R 1 1
C C24 0.70186(18) 1.05972(17) 0.32951(15) 0.0243(5) Uani d . 1 1
H H24A 0.7277 1.0605 0.2674 0.029 Uiso calc R 1 1
C C25 0.6746(2) 1.14826(18) 0.36181(16) 0.0274(5) Uani d . 1 1
H H25A 0.6842 1.2078 0.3212 0.033 Uiso calc R 1 1
C C26 0.63384(19) 1.15113(17) 0.45178(16) 0.0253(5) Uani d . 1 1
H H26A 0.6154 1.2111 0.4740 0.030 Uiso calc R 1 1
C C27 0.62140(17) 1.06121(16) 0.50801(14) 0.0195(4) Uani d . 1 1
C C28 0.58735(17) 0.93899(16) 0.61897(14) 0.0177(4) Uani d . 1 1
C C29 0.55061(17) 0.87549(16) 0.70641(14) 0.0187(4) Uani d . 1 1
C C30 0.47846(19) 0.89771(17) 0.78492(15) 0.0236(5) Uani d . 1 1
H H30A 0.4505 0.9616 0.7885 0.028 Uiso calc R 1 1
C C31 0.4488(2) 0.82381(18) 0.85764(16) 0.0279(5) Uani d . 1 1
H H31A 0.3995 0.8371 0.9119 0.033 Uiso calc R 1 1
C C32 0.49012(19) 0.73043(18) 0.85238(15) 0.0254(5) Uani d . 1 1
H H32A 0.4695 0.6795 0.9021 0.031 Uiso calc R 1 1
C C33 0.56265(17) 0.71397(16) 0.77206(14) 0.0190(4) Uani d . 1 1
C C34 0.62009(17) 0.62350(16) 0.74933(14) 0.0180(4) Uani d . 1 1
C C35 0.67656(18) 0.47211(16) 0.74403(14) 0.0196(4) Uani d . 1 1
C C36 0.6950(2) 0.37193(17) 0.75803(15) 0.0249(5) Uani d . 1 1
H H36A 0.6540 0.3296 0.8099 0.030 Uiso calc R 1 1
C C37 0.7761(2) 0.33797(17) 0.69232(16) 0.0289(5) Uani d . 1 1
H H37A 0.7916 0.2701 0.6993 0.035 Uiso calc R 1 1
C C38 0.8371(2) 0.40011(18) 0.61503(16) 0.0273(5) Uani d . 1 1
H H38A 0.8924 0.3732 0.5715 0.033 Uiso calc R 1 1
C C39 0.81817(18) 0.49872(17) 0.60134(14) 0.0212(5) Uani d . 1 1
H H39A 0.8589 0.5405 0.5491 0.025 Uiso calc R 1 1
C C40 0.73637(17) 0.53509(15) 0.66761(14) 0.0175(4) Uani d . 1 1
C C41 0.5416(2) 1.10995(17) 0.65917(16) 0.0267(5) Uani d . 1 1
H H41A 0.5683 1.0945 0.7095 0.040 Uiso calc R 1 1
H H41B 0.4631 1.1077 0.6807 0.040 Uiso calc R 1 1
H H41C 0.5675 1.1758 0.6273 0.040 Uiso calc R 1 1
C C42 0.5218(2) 0.49229(19) 0.87971(16) 0.0356(6) Uani d . 1 1
H H42A 0.4525 0.5211 0.8818 0.053 Uiso calc R 1 1
H H42B 0.5433 0.5096 0.9281 0.053 Uiso calc R 1 1
H H42C 0.5154 0.4207 0.8860 0.053 Uiso calc R 1 1
C C43 0.2241(2) 0.5146(2) 0.06625(17) 0.0326(6) Uani d . 1 1
C C44 0.15790(19) 0.58601(18) 0.11362(16) 0.0276(5) Uani d . 1 1
C C45 0.08051(19) 0.56413(18) 0.19506(16) 0.0264(5) Uani d . 1 1
H H45A 0.0381 0.6145 0.2218 0.032 Uiso calc R 1 1
C C46 0.06500(19) 0.46772(19) 0.23775(16) 0.0285(5) Uani d . 1 1
C C47 0.1249(2) 0.3934(2) 0.19830(17) 0.0341(6) Uani d . 1 1
H H47A 0.1130 0.3271 0.2272 0.041 Uiso calc R 1 1
C C48 0.2016(2) 0.4171(2) 0.11696(17) 0.0356(6) Uani d . 1 1
C C49 0.30545(19) 0.09229(17) 0.89718(14) 0.0229(5) Uani d . 1 1
C C50 0.2194(2) 0.02170(18) 0.94949(15) 0.0264(5) Uani d . 1 1
C C51 0.2092(2) -0.02996(17) 1.03094(16) 0.0275(5) Uani d . 1 1
H H51A 0.1530 -0.0777 1.0596 0.033 Uiso calc R 1 1
C C52 0.28341(19) -0.01071(17) 1.07077(15) 0.0252(5) Uani d . 1 1
C C53 0.36580(19) 0.05843(18) 1.02961(15) 0.0258(5) Uani d . 1 1
H H53A 0.4151 0.0712 1.0585 0.031 Uiso calc R 1 1
C C54 0.37602(19) 0.10873(17) 0.94652(15) 0.0245(5) Uani d . 1 1
C C55 0.1576(6) 0.6855(4) 0.8528(4) 0.121(2) Uani d . 1 1
H H55A 0.0967 0.6559 0.9030 0.145 Uiso calc R 1 1
H H55B 0.1359 0.6997 0.7998 0.145 Uiso calc R 1 1
H H55C 0.1809 0.7466 0.8656 0.145 Uiso calc R 1 1
C C56 0.8505(5) 0.6345(4) 0.0916(3) 0.0966(17) Uani d . 1 1
H H56A 0.7805 0.6415 0.0827 0.116 Uiso calc R 1 1
H H56B 0.9016 0.6095 0.0412 0.116 Uiso calc R 1 1
H H56C 0.8764 0.6986 0.0964 0.116 Uiso calc R 1 1

loop_
_atom_site_aniso_label
_atom_site_aniso_U_11
_atom_site_aniso_U_22
_atom_site_aniso_U_33
_atom_site_aniso_U_12
_atom_site_aniso_U_13
_atom_site_aniso_U_23
Zn 0.01501(14) 0.01619(14) 0.01242(13) -0.00262(9) -0.00208(9) -0.00181(9)
O1 0.0440(12) 0.0594(14) 0.0294(10) 0.0121(10) 0.0103(9) -0.0040(10)
O2 0.0407(13) 0.0534(14) 0.0658(15) -0.0173(11) 0.0128(11) 0.0094(12)
O3 0.0482(13) 0.0319(10) 0.0438(12) 0.0051(9) 0.0047(9) -0.0029(9)
O4 0.0291(10) 0.0536(13) 0.0337(10) -0.0006(9) 0.0064(8) -0.0049(9)
O5 0.0675(16) 0.0447(13) 0.0449(13) -0.0072(11) 0.0056(11) 0.0132(11)
O6 0.157(3) 0.0329(14) 0.0711(19) 0.0022(17) 0.051(2) -0.0056(13)
O7 0.0545(16) 0.0847(19) 0.0792(18) 0.0369(14) -0.0203(14) -0.0387(15)
O8 0.0442(11) 0.0370(10) 0.0197(9) -0.0088(8) -0.0109(8) 0.0039(8)
O9 0.117(3) 0.100(2) 0.091(2) -0.023(2) -0.055(2) -0.0398(19)
O10 0.126(3) 0.077(2) 0.229(5) -0.032(2) -0.148(3) 0.044(3)
O11 0.0401(11) 0.0403(11) 0.0287(9) -0.0055(9) -0.0044(8) 0.0151(8)
O12 0.0518(13) 0.0590(13) 0.0316(10) -0.0074(10) -0.0238(10) 0.0129(9)
O13 0.0308(10) 0.0539(12) 0.0392(11) -0.0127(9) -0.0146(9) 0.0057(9)
O14 0.109(2) 0.099(2) 0.0811(19) -0.0802(19) -0.0744(18) 0.0726(17)
O15 0.139(3) 0.128(3) 0.0483(17) 0.005(3) -0.0323(19) -0.0185(19)
O16 0.095(2) 0.107(3) 0.081(2) 0.011(2) -0.0284(18) -0.040(2)
N1 0.0185(9) 0.0163(9) 0.0168(9) -0.0022(7) -0.0049(7) -0.0025(7)
N2 0.0213(9) 0.0164(9) 0.0161(9) -0.0020(7) -0.0073(7) -0.0027(7)
N3 0.0178(9) 0.0184(9) 0.0161(9) -0.0032(7) -0.0035(7) -0.0019(7)
N4 0.0143(9) 0.0208(9) 0.0208(9) -0.0024(7) -0.0029(7) -0.0042(7)
N5 0.0178(9) 0.0158(8) 0.0134(8) -0.0008(7) -0.0035(7) -0.0016(7)
N6 0.0172(9) 0.0176(9) 0.0156(9) -0.0012(7) -0.0034(7) -0.0010(7)
N7 0.0200(9) 0.0180(9) 0.0201(9) 0.0025(7) -0.0063(7) -0.0043(7)
N8 0.0165(9) 0.0191(9) 0.0134(8) -0.0018(7) -0.0037(7) -0.0009(7)
N9 0.0215(10) 0.0209(9) 0.0148(9) -0.0030(7) -0.0020(7) 0.0011(7)
N10 0.0146(9) 0.0197(9) 0.0177(9) -0.0015(7) -0.0046(7) -0.0034(7)
N11 0.0337(13) 0.0350(12) 0.0267(11) -0.0066(10) 0.0010(9) -0.0041(9)
N12 0.0263(11) 0.0442(14) 0.0326(12) -0.0065(10) -0.0027(9) 0.0013(11)
N13 0.075(2) 0.0405(15) 0.0276(12) 0.0190(14) -0.0077(13) -0.0047(11)
N14 0.0501(15) 0.0502(15) 0.0335(12) -0.0234(13) -0.0204(11) 0.0123(12)
N15 0.0323(12) 0.0335(12) 0.0225(10) 0.0014(9) -0.0055(9) 0.0064(9)
N16 0.0355(13) 0.0432(13) 0.0281(11) -0.0151(10) -0.0117(10) 0.0093(10)
C1 0.0192(11) 0.0114(9) 0.0205(10) 0.0000(8) -0.0072(9) -0.0010(8)
C2 0.0236(11) 0.0164(10) 0.0195(11) -0.0010(8) -0.0061(9) -0.0002(9)
C3 0.0220(12) 0.0216(11) 0.0234(11) -0.0027(9) -0.0043(9) 0.0005(9)
C4 0.0199(12) 0.0246(12) 0.0318(13) -0.0058(9) -0.0084(10) -0.0012(10)
C5 0.0255(12) 0.0206(11) 0.0265(12) -0.0023(9) -0.0132(10) -0.0037(9)
C6 0.0216(11) 0.0143(10) 0.0194(11) -0.0023(8) -0.0073(9) -0.0003(8)
C7 0.0197(11) 0.0141(10) 0.0172(10) -0.0009(8) -0.0062(8) -0.0031(8)
C8 0.0201(11) 0.0150(10) 0.0168(10) -0.0008(8) -0.0046(8) -0.0024(8)
C9 0.0254(12) 0.0305(12) 0.0197(11) -0.0014(10) -0.0053(9) -0.0079(10)
C10 0.0250(12) 0.0346(13) 0.0139(10) -0.0007(10) 0.0024(9) -0.0034(10)
C11 0.0189(11) 0.0250(11) 0.0198(11) -0.0025(9) -0.0011(9) -0.0018(9)
C12 0.0163(10) 0.0165(10) 0.0204(11) 0.0005(8) -0.0048(8) -0.0032(8)
C13 0.0162(10) 0.0155(10) 0.0177(10) -0.0024(8) -0.0040(8) -0.0003(8)
C14 0.0193(11) 0.0175(10) 0.0215(11) -0.0003(8) -0.0061(9) -0.0036(9)
C15 0.0201(12) 0.0277(12) 0.0310(13) -0.0036(9) -0.0091(10) -0.0057(10)
C16 0.0286(13) 0.0313(13) 0.0296(13) -0.0023(10) -0.0151(10) -0.0091(10)
C17 0.0314(13) 0.0300(13) 0.0208(11) -0.0006(10) -0.0084(10) -0.0077(10)
C18 0.0228(12) 0.0262(12) 0.0209(11) -0.0028(9) -0.0043(9) -0.0042(9)
C19 0.0192(11) 0.0173(10) 0.0223(11) -0.0014(8) -0.0079(9) -0.0025(9)
C20 0.0349(13) 0.0292(12) 0.0163(11) -0.0097(10) -0.0113(10) 0.0006(9)
C21 0.0169(11) 0.0396(14) 0.0276(12) -0.0076(10) 0.0010(9) -0.0113(11)
C22 0.0131(10) 0.0177(10) 0.0237(11) -0.0012(8) -0.0072(8) -0.0016(9)
C23 0.0181(11) 0.0242(11) 0.0199(11) 0.0000(9) -0.0055(9) -0.0040(9)
C24 0.0226(12) 0.0302(12) 0.0197(11) 0.0005(9) -0.0080(9) 0.0002(10)
C25 0.0280(13) 0.0240(12) 0.0286(12) 0.0016(10) -0.0112(10) 0.0041(10)
C26 0.0256(12) 0.0205(11) 0.0296(12) 0.0058(9) -0.0100(10) -0.0021(10)
C27 0.0156(10) 0.0220(11) 0.0208(11) 0.0008(8) -0.0062(8) -0.0030(9)
C28 0.0151(10) 0.0185(10) 0.0184(10) -0.0001(8) -0.0039(8) -0.0025(9)
C29 0.0170(10) 0.0195(11) 0.0208(11) -0.0010(8) -0.0071(8) -0.0044(9)
C30 0.0236(12) 0.0246(12) 0.0215(11) 0.0033(9) -0.0046(9) -0.0070(9)
C31 0.0252(12) 0.0345(13) 0.0207(11) 0.0031(10) -0.0019(9) -0.0071(10)
C32 0.0266(12) 0.0275(12) 0.0177(11) 0.0002(10) -0.0026(9) -0.0005(9)
C33 0.0186(11) 0.0222(11) 0.0151(10) -0.0023(9) -0.0052(8) -0.0002(9)
C34 0.0185(11) 0.0197(11) 0.0155(10) -0.0016(8) -0.0058(8) -0.0007(8)
C35 0.0211(11) 0.0213(11) 0.0159(10) -0.0026(9) -0.0059(8) -0.0013(9)
C36 0.0336(13) 0.0199(11) 0.0197(11) -0.0033(9) -0.0088(10) 0.0018(9)
C37 0.0393(14) 0.0194(11) 0.0281(12) 0.0022(10) -0.0116(11) -0.0028(10)
C38 0.0300(13) 0.0258(12) 0.0251(12) 0.0062(10) -0.0062(10) -0.0073(10)
C39 0.0211(11) 0.0240(11) 0.0165(10) -0.0025(9) -0.0041(9) -0.0015(9)
C40 0.0184(11) 0.0185(10) 0.0162(10) -0.0022(8) -0.0070(8) -0.0018(8)
C41 0.0337(13) 0.0208(11) 0.0269(12) 0.0074(10) -0.0097(10) -0.0091(10)
C42 0.0394(15) 0.0295(13) 0.0200(12) -0.0055(11) 0.0112(11) 0.0047(10)
C43 0.0281(13) 0.0408(15) 0.0262(13) 0.0052(11) -0.0049(10) -0.0064(11)
C44 0.0224(12) 0.0309(13) 0.0259(12) -0.0024(10) -0.0031(10) -0.0039(10)
C45 0.0192(11) 0.0319(13) 0.0261(12) -0.0005(10) -0.0041(9) -0.0058(10)
C46 0.0233(12) 0.0359(14) 0.0226(12) -0.0042(10) -0.0040(10) -0.0004(10)
C47 0.0419(16) 0.0318(14) 0.0295(13) 0.0014(11) -0.0141(12) -0.0024(11)
C48 0.0416(16) 0.0386(15) 0.0281(13) 0.0126(12) -0.0118(12) -0.0103(12)
C49 0.0267(12) 0.0218(11) 0.0168(11) 0.0013(9) -0.0033(9) -0.0011(9)
C50 0.0296(13) 0.0258(12) 0.0228(12) -0.0032(10) -0.0083(10) -0.0010(10)
C51 0.0287(13) 0.0239(12) 0.0241(12) -0.0036(10) -0.0039(10) 0.0030(10)
C52 0.0279(12) 0.0244(12) 0.0177(11) 0.0039(10) -0.0041(9) 0.0051(9)
C53 0.0243(12) 0.0302(12) 0.0226(11) 0.0028(10) -0.0092(9) -0.0002(10)
C54 0.0247(12) 0.0238(12) 0.0208(11) -0.0021(9) -0.0043(9) 0.0026(9)
C55 0.165(6) 0.100(4) 0.074(3) 0.034(4) -0.017(4) 0.000(3)
C56 0.119(4) 0.120(4) 0.049(2) -0.042(3) -0.019(2) -0.020(3)

loop_
_atom_type_symbol
_atom_type_description
_atom_type_scat_dispersion_real
_atom_type_scat_dispersion_imag
_atom_type_scat_source
C C 0.0033 0.0016 'International Tables Vol C Tables 4.2.6.8 and 6.1.1.4'
H H 0.0000 0.0000 'International Tables Vol C Tables 4.2.6.8 and 6.1.1.4'
N N 0.0061 0.0033 'International Tables Vol C Tables 4.2.6.8 and 6.1.1.4'
O O 0.0106 0.0060 'International Tables Vol C Tables 4.2.6.8 and 6.1.1.4'
Zn Zn 0.2839 1.4301 'International Tables Vol C Tables 4.2.6.8 and 6.1.1.4'

loop_
_geom_angle_atom_site_label_1
_geom_angle_atom_site_label_2
_geom_angle_atom_site_label_3
_geom_angle
N8 Zn N1 91.75(7)
N8 Zn N10 75.08(7)
N1 Zn N10 108.41(7)
N8 Zn N3 98.26(7)
N1 Zn N3 149.23(7)
N10 Zn N3 102.28(7)
N8 Zn N5 115.86(7)
N1 Zn N5 74.76(7)
N10 Zn N5 168.82(7)
N3 Zn N5 74.69(7)
N8 Zn N6 148.73(7)
N1 Zn N6 94.71(7)
N10 Zn N6 73.85(7)
N3 Zn N6 91.64(7)
N5 Zn N6 95.34(6)
C55 O15 H15 109.5
C56 O16 H16 109.5
C7 N1 C1 106.06(18)
C7 N1 Zn 114.61(14)
C1 N1 Zn 137.37(14)
C7 N2 C6 106.22(17)
C7 N2 C20 129.15(19)
C6 N2 C20 124.59(18)
C13 N3 C19 105.66(18)
C13 N3 Zn 115.66(14)
C19 N3 Zn 138.31(14)
C13 N4 C14 106.48(17)
C13 N4 C21 129.72(19)
C14 N4 C21 123.71(19)
C12 N5 C8 120.67(18)
C12 N5 Zn 119.28(14)
C8 N5 Zn 118.88(14)
C28 N6 C22 105.66(18)
C28 N6 Zn 112.19(14)
C22 N6 Zn 137.15(14)
C28 N7 C27 106.23(18)
C28 N7 C41 129.40(19)
C27 N7 C41 124.34(18)
C34 N8 C40 106.14(17)
C34 N8 Zn 114.64(14)
C40 N8 Zn 134.92(14)
C34 N9 C35 106.88(17)
C34 N9 C42 129.5(2)
C35 N9 C42 123.61(19)
C29 N10 C33 121.41(19)
C29 N10 Zn 119.74(14)
C33 N10 Zn 118.83(14)
O2 N11 O3 123.2(2)
O2 N11 C44 118.6(2)
O3 N11 C44 118.2(2)
O4 N12 O5 123.0(2)
O4 N12 C46 118.8(2)
O5 N12 C46 118.2(2)
O6 N13 O7 124.2(3)
O6 N13 C48 116.9(3)
O7 N13 C48 118.9(3)
O10 N14 O9 123.3(3)
O10 N14 C50 119.3(3)
O9 N14 C50 117.3(3)
O12 N15 O11 122.6(2)
O12 N15 C52 119.1(2)
O11 N15 C52 118.2(2)
O14 N16 O13 121.9(2)
O14 N16 C54 118.5(2)
O13 N16 C54 119.5(2)
N1 C1 C6 109.04(18)
N1 C1 C2 130.7(2)
C6 C1 C2 120.3(2)
C3 C2 C1 117.4(2)
C3 C2 H2A 121.3
C1 C2 H2A 121.3
C2 C3 C4 121.7(2)
C2 C3 H3A 119.1
C4 C3 H3A 119.1
C5 C4 C3 121.8(2)
C5 C4 H4A 119.1
C3 C4 H4A 119.1
C4 C5 C6 116.2(2)
C4 C5 H5A 121.9
C6 C5 H5A 121.9
N2 C6 C5 131.3(2)
N2 C6 C1 106.09(18)
C5 C6 C1 122.6(2)
N1 C7 N2 112.57(18)
N1 C7 C8 119.42(19)
N2 C7 C8 127.94(19)
N5 C8 C9 121.4(2)
N5 C8 C7 110.57(18)
C9 C8 C7 128.0(2)
C8 C9 C10 117.9(2)
C8 C9 H9A 121.1
C10 C9 H9A 121.1
C9 C10 C11 120.9(2)
C9 C10 H10A 119.6
C11 C10 H10A 119.6
C12 C11 C10 117.8(2)
C12 C11 H11A 121.1
C10 C11 H11A 121.1
N5 C12 C11 121.4(2)
N5 C12 C13 110.87(18)
C11 C12 C13 127.7(2)
N3 C13 N4 112.81(19)
N3 C13 C12 118.74(19)
N4 C13 C12 128.44(19)
N4 C14 C15 131.5(2)
N4 C14 C19 106.15(19)
C15 C14 C19 122.4(2)
C16 C15 C14 116.4(2)
C16 C15 H15A 121.8
C14 C15 H15A 121.8
C15 C16 C17 121.9(2)
C15 C16 H16A 119.1
C17 C16 H16A 119.1
C18 C17 C16 121.7(2)
C18 C17 H17A 119.2
C16 C17 H17A 119.2
C17 C18 C19 117.3(2)
C17 C18 H18A 121.4
C19 C18 H18A 121.4
N3 C19 C18 130.7(2)
N3 C19 C14 108.90(19)
C18 C19 C14 120.4(2)
N2 C20 H20B 109.5
N2 C20 H20A 109.5
H20B C20 H20A 109.5
N2 C20 H20C 109.5
H20B C20 H20C 109.5
H20A C20 H20C 109.5
N4 C21 H21A 109.5
N4 C21 H21B 109.5
H21A C21 H21B 109.5
N4 C21 H21C 109.5
H21A C21 H21C 109.5
H21B C21 H21C 109.5
N6 C22 C27 109.00(19)
N6 C22 C23 130.6(2)
C27 C22 C23 120.4(2)
C24 C23 C22 117.2(2)
C24 C23 H23A 121.4
C22 C23 H23A 121.4
C23 C24 C25 121.9(2)
C23 C24 H24A 119.0
C25 C24 H24A 119.0
C26 C25 C24 121.5(2)
C26 C25 H25A 119.3
C24 C25 H25A 119.3
C25 C26 C27 116.5(2)
C25 C26 H26A 121.8
C27 C26 H26A 121.8
N7 C27 C22 106.33(18)
N7 C27 C26 131.3(2)
C22 C27 C26 122.4(2)
N6 C28 N7 112.74(18)
N6 C28 C29 118.63(19)
N7 C28 C29 128.61(19)
N10 C29 C30 121.0(2)
N10 C29 C28 111.03(18)
C30 C29 C28 127.8(2)
C31 C30 C29 117.9(2)
C31 C30 H30A 121.0
C29 C30 H30A 121.0
C30 C31 C32 120.9(2)
C30 C31 H31A 119.5
C32 C31 H31A 119.5
C33 C32 C31 117.9(2)
C33 C32 H32A 121.1
C31 C32 H32A 121.1
N10 C33 C32 120.8(2)
N10 C33 C34 110.28(18)
C32 C33 C34 128.9(2)
N8 C34 N9 111.88(19)
N8 C34 C33 118.54(18)
N9 C34 C33 129.55(19)
N9 C35 C36 131.6(2)
N9 C35 C40 105.95(18)
C36 C35 C40 122.4(2)
C37 C36 C35 116.0(2)
C37 C36 H36A 122.0
C35 C36 H36A 122.0
C36 C37 C38 122.4(2)
C36 C37 H37A 118.8
C38 C37 H37A 118.8
C39 C38 C37 121.4(2)
C39 C38 H38A 119.3
C37 C38 H38A 119.3
C38 C39 C40 117.2(2)
C38 C39 H39A 121.4
C40 C39 H39A 121.4
N8 C40 C39 130.28(19)
N8 C40 C35 109.16(19)
C39 C40 C35 120.6(2)
N7 C41 H41A 109.5
N7 C41 H41B 109.5
H41A C41 H41B 109.5
N7 C41 H41C 109.5
H41A C41 H41C 109.5
H41B C41 H41C 109.5
N9 C42 H42A 109.5
N9 C42 H42B 109.5
H42A C42 H42B 109.5
N9 C42 H42C 109.5
H42A C42 H42C 109.5
H42B C42 H42C 109.5
O1 C43 C48 124.1(3)
O1 C43 C44 124.5(2)
C48 C43 C44 111.3(2)
C45 C44 C43 124.7(2)
C45 C44 N11 116.8(2)
C43 C44 N11 118.5(2)
C44 C45 C46 119.2(2)
C44 C45 H45A 120.4
C46 C45 H45A 120.4
C45 C46 C47 120.8(2)
C45 C46 N12 118.9(2)
C47 C46 N12 120.2(2)
C48 C47 C46 118.9(2)
C48 C47 H47A 120.6
C46 C47 H47A 120.6
C47 C48 C43 125.1(2)
C47 C48 N13 117.3(2)
C43 C48 N13 117.7(2)
O8 C49 C54 126.8(2)
O8 C49 C50 122.0(2)
C54 C49 C50 111.14(19)
C51 C50 C49 125.9(2)
C51 C50 N14 118.1(2)
C49 C50 N14 116.0(2)
C50 C51 C52 118.0(2)
C50 C51 H51A 121.0
C52 C51 H51A 121.0
C53 C52 C51 121.6(2)
C53 C52 N15 118.8(2)
C51 C52 N15 119.5(2)
C54 C53 C52 119.7(2)
C54 C53 H53A 120.2
C52 C53 H53A 120.2
C53 C54 N16 116.1(2)
C53 C54 C49 123.6(2)
N16 C54 C49 120.3(2)
O15 C55 H55A 109.5
O15 C55 H55B 109.5
H55A C55 H55B 109.5
O15 C55 H55C 109.5
H55A C55 H55C 109.5
H55B C55 H55C 109.5
O16 C56 H56A 109.5
O16 C56 H56B 109.5
H56A C56 H56B 109.5
O16 C56 H56C 109.5
H56A C56 H56C 109.5
H56B C56 H56C 109.5

loop_
_geom_bond_atom_site_label_1
_geom_bond_atom_site_label_2
_geom_bond_distance
Zn N8 2.1119(17)
Zn N1 2.1392(18)
Zn N10 2.1459(18)
Zn N3 2.1462(18)
Zn N5 2.1493(17)
Zn N6 2.2048(18)
O1 C43 1.248(3)
O2 N11 1.222(3)
O3 N11 1.226(3)
O4 N12 1.226(3)
O5 N12 1.235(3)
O6 N13 1.221(4)
O7 N13 1.226(4)
O8 C49 1.242(3)
O9 N14 1.219(4)
O10 N14 1.168(4)
O11 N15 1.233(3)
O12 N15 1.230(3)
O13 N16 1.224(3)
O14 N16 1.214(3)
O15 C55 1.484(7)
O15 H15 0.8400
O16 C56 1.417(5)
O16 H16 0.8400
N1 C7 1.329(3)
N1 C1 1.377(3)
N2 C7 1.361(3)
N2 C6 1.393(3)
N2 C20 1.465(3)
N3 C13 1.326(3)
N3 C19 1.386(3)
N4 C13 1.357(3)
N4 C14 1.387(3)
N4 C21 1.466(3)
N5 C12 1.341(3)
N5 C8 1.342(3)
N6 C28 1.327(3)
N6 C22 1.383(3)
N7 C28 1.358(3)
N7 C27 1.388(3)
N7 C41 1.466(3)
N8 C34 1.338(3)
N8 C40 1.373(3)
N9 C34 1.360(3)
N9 C35 1.386(3)
N9 C42 1.468(3)
N10 C29 1.336(3)
N10 C33 1.343(3)
N11 C44 1.458(3)
N12 C46 1.446(3)
N13 C48 1.461(4)
N14 C50 1.464(3)
N15 C52 1.438(3)
N16 C54 1.449(3)
C1 C6 1.402(3)
C1 C2 1.403(3)
C2 C3 1.376(3)
C2 H2A 0.9500
C3 C4 1.405(3)
C3 H3A 0.9500
C4 C5 1.386(3)
C4 H4A 0.9500
C5 C6 1.393(3)
C5 H5A 0.9500
C7 C8 1.477(3)
C8 C9 1.382(3)
C9 C10 1.386(3)
C9 H9A 0.9500
C10 C11 1.388(3)
C10 H10A 0.9500
C11 C12 1.384(3)
C11 H11A 0.9500
C12 C13 1.481(3)
C14 C15 1.393(3)
C14 C19 1.400(3)
C15 C16 1.377(3)
C15 H15A 0.9500
C16 C17 1.405(3)
C16 H16A 0.9500
C17 C18 1.376(3)
C17 H17A 0.9500
C18 C19 1.399(3)
C18 H18A 0.9500
C20 H20B 0.9800
C20 H20A 0.9800
C20 H20C 0.9800
C21 H21A 0.9800
C21 H21B 0.9800
C21 H21C 0.9800
C22 C27 1.395(3)
C22 C23 1.403(3)
C23 C24 1.381(3)
C23 H23A 0.9500
C24 C25 1.399(3)
C24 H24A 0.9500
C25 C26 1.387(3)
C25 H25A 0.9500
C26 C27 1.396(3)
C26 H26A 0.9500
C28 C29 1.479(3)
C29 C30 1.393(3)
C30 C31 1.385(3)
C30 H30A 0.9500
C31 C32 1.391(3)
C31 H31A 0.9500
C32 C33 1.391(3)
C32 H32A 0.9500
C33 C34 1.479(3)
C35 C36 1.393(3)
C35 C40 1.403(3)
C36 C37 1.375(3)
C36 H36A 0.9500
C37 C38 1.410(3)
C37 H37A 0.9500
C38 C39 1.373(3)
C38 H38A 0.9500
C39 C40 1.400(3)
C39 H39A 0.9500
C41 H41A 0.9800
C41 H41B 0.9800
C41 H41C 0.9800
C42 H42A 0.9800
C42 H42B 0.9800
C42 H42C 0.9800
C43 C48 1.443(4)
C43 C44 1.443(4)
C44 C45 1.374(3)
C45 C46 1.385(4)
C45 H45A 0.9500
C46 C47 1.388(4)
C47 C48 1.371(4)
C47 H47A 0.9500
C49 C54 1.453(3)
C49 C50 1.457(3)
C50 C51 1.363(3)
C51 C52 1.388(4)
C51 H51A 0.9500
C52 C53 1.384(3)
C53 C54 1.379(3)
C53 H53A 0.9500
C55 H55A 0.9800
C55 H55B 0.9800
C55 H55C 0.9800
C56 H56A 0.9800
C56 H56B 0.9800
C56 H56C 0.9800

loop_
_geom_hbond_atom_site_label_D
_geom_hbond_atom_site_label_H
_geom_hbond_atom_site_label_A
_geom_hbond_site_symmetry_A
_geom_hbond_distance_DH
_geom_hbond_distance_HA
_geom_hbond_distance_DA
_geom_hbond_angle_DHA
O15 H15 O1 1_556 0.84 1.94 2.756(4) 165.3
C31 H31A O2 1_556 0.95 2.53 3.204(3) 128.1
C42 H42A O1 1_556 0.98 2.32 3.106(3) 136.6
C55 H55C O9 1_565 0.98 2.56 3.415(7) 146.0
C11 H11A O11 1_664 0.95 2.39 3.207(3) 143.8
C10 H10A O3 1_655 0.95 2.37 3.233(3) 151.6
C4 H4A O4 2_566 0.95 2.50 3.333(3) 146.3
C37 H37A O11 2_657 0.95 2.49 3.314(3) 145.6
C10 H10A O10 2_666 0.95 2.57 3.133(4) 118.0
C20 H20B O14 2_666 0.98 2.42 2.949(3) 113.4

loop_
_geom_torsion_atom_site_label_1
_geom_torsion_atom_site_label_2
_geom_torsion_atom_site_label_3
_geom_torsion_atom_site_label_4
_geom_torsion
N8 Zn N1 C7 -127.81(15)
N10 Zn N1 C7 157.34(14)
N3 Zn N1 C7 -18.4(2)
N5 Zn N1 C7 -11.46(14)
N6 Zn N1 C7 82.81(15)
N8 Zn N1 C1 70.9(2)
N10 Zn N1 C1 -3.9(2)
N3 Zn N1 C1 -179.68(17)
N5 Zn N1 C1 -172.7(2)
N6 Zn N1 C1 -78.5(2)
N8 Zn N3 C13 113.86(15)
N1 Zn N3 C13 6.2(2)
N10 Zn N3 C13 -169.71(15)
N5 Zn N3 C13 -0.80(15)
N6 Zn N3 C13 -95.89(15)
N8 Zn N3 C19 -58.0(2)
N1 Zn N3 C19 -165.68(19)
N10 Zn N3 C19 18.4(2)
N5 Zn N3 C19 -172.6(2)
N6 Zn N3 C19 92.3(2)
N8 Zn N5 C12 -96.80(16)
N1 Zn N5 C12 178.76(17)
N10 Zn N5 C12 70.7(4)
N3 Zn N5 C12 -4.93(15)
N6 Zn N5 C12 85.32(16)
N8 Zn N5 C8 95.50(16)
N1 Zn N5 C8 11.06(15)
N10 Zn N5 C8 -97.0(4)
N3 Zn N5 C8 -172.62(17)
N6 Zn N5 C8 -82.38(16)
N8 Zn N6 C28 24.7(2)
N1 Zn N6 C28 125.93(15)
N10 Zn N6 C28 18.11(14)
N3 Zn N6 C28 -84.20(15)
N5 Zn N6 C28 -158.97(15)
N8 Zn N6 C22 174.99(18)
N1 Zn N6 C22 -83.8(2)
N10 Zn N6 C22 168.4(2)
N3 Zn N6 C22 66.1(2)
N5 Zn N6 C22 -8.7(2)
N1 Zn N8 C34 -94.50(15)
N10 Zn N8 C34 14.09(15)
N3 Zn N8 C34 114.68(15)
N5 Zn N8 C34 -168.39(14)
N6 Zn N8 C34 7.5(2)
N1 Zn N8 C40 58.3(2)
N10 Zn N8 C40 166.9(2)
N3 Zn N8 C40 -92.5(2)
N5 Zn N8 C40 -15.6(2)
N6 Zn N8 C40 160.33(17)
N8 Zn N10 C29 172.27(17)
N1 Zn N10 C29 -100.90(16)
N3 Zn N10 C29 76.87(16)
N5 Zn N10 C29 3.9(4)
N6 Zn N10 C29 -11.26(15)
N8 Zn N10 C33 -8.94(15)
N1 Zn N10 C33 77.89(16)
N3 Zn N10 C33 -104.34(16)
N5 Zn N10 C33 -177.3(3)
N6 Zn N10 C33 167.52(17)
C7 N1 C1 C6 -1.4(2)
Zn N1 C1 C6 160.87(16)
C7 N1 C1 C2 180.0(2)
Zn N1 C1 C2 -17.7(4)
N1 C1 C2 C3 176.5(2)
C6 C1 C2 C3 -1.9(3)
C1 C2 C3 C4 0.8(3)
C2 C3 C4 C5 0.6(4)
C3 C4 C5 C6 -0.8(3)
C7 N2 C6 C5 177.5(2)
C20 N2 C6 C5 -0.5(4)
C7 N2 C6 C1 -0.5(2)
C20 N2 C6 C1 -178.50(19)
C4 C5 C6 N2 -178.1(2)
C4 C5 C6 C1 -0.3(3)
N1 C1 C6 N2 1.2(2)
C2 C1 C6 N2 179.96(19)
N1 C1 C6 C5 -177.0(2)
C2 C1 C6 C5 1.7(3)
C1 N1 C7 N2 1.1(2)
Zn N1 C7 N2 -165.78(14)
C1 N1 C7 C8 178.35(18)
Zn N1 C7 C8 11.4(2)
C6 N2 C7 N1 -0.4(2)
C20 N2 C7 N1 177.5(2)
C6 N2 C7 C8 -177.3(2)
C20 N2 C7 C8 0.5(4)
C12 N5 C8 C9 1.2(3)
Zn N5 C8 C9 168.72(17)
C12 N5 C8 C7 -175.97(18)
Zn N5 C8 C7 -8.4(2)
N1 C7 C8 N5 -2.2(3)
N2 C7 C8 N5 174.6(2)
N1 C7 C8 C9 -179.1(2)
N2 C7 C8 C9 -2.4(4)
N5 C8 C9 C10 -1.3(3)
C7 C8 C9 C10 175.3(2)
C8 C9 C10 C11 0.6(4)
C9 C10 C11 C12 0.2(4)
C8 N5 C12 C11 -0.4(3)
Zn N5 C12 C11 -167.86(16)
C8 N5 C12 C13 176.40(18)
Zn N5 C12 C13 8.9(2)
C10 C11 C12 N5 -0.3(3)
C10 C11 C12 C13 -176.5(2)
C19 N3 C13 N4 -0.3(2)
Zn N3 C13 N4 -174.72(14)
C19 N3 C13 C12 -179.71(18)
Zn N3 C13 C12 5.9(2)
C14 N4 C13 N3 0.4(2)
C21 N4 C13 N3 177.0(2)
C14 N4 C13 C12 179.7(2)
C21 N4 C13 C12 -3.7(4)
N5 C12 C13 N3 -9.7(3)
C11 C12 C13 N3 166.9(2)
N5 C12 C13 N4 171.1(2)
C11 C12 C13 N4 -12.4(4)
C13 N4 C14 C15 179.2(2)
C21 N4 C14 C15 2.3(4)
C13 N4 C14 C19 -0.3(2)
C21 N4 C14 C19 -177.1(2)
N4 C14 C15 C16 -178.9(2)
C19 C14 C15 C16 0.4(3)
C14 C15 C16 C17 -0.4(4)
C15 C16 C17 C18 -0.4(4)
C16 C17 C18 C19 1.1(4)
C13 N3 C19 C18 -179.5(2)
Zn N3 C19 C18 -7.2(4)
C13 N3 C19 C14 0.2(2)
Zn N3 C19 C14 172.53(16)
C17 C18 C19 N3 178.6(2)
C17 C18 C19 C14 -1.1(3)
N4 C14 C19 N3 0.1(2)
C15 C14 C19 N3 -179.5(2)
N4 C14 C19 C18 179.8(2)
C15 C14 C19 C18 0.3(3)
C28 N6 C22 C27 1.8(2)
Zn N6 C22 C27 -149.76(17)
C28 N6 C22 C23 -176.4(2)
Zn N6 C22 C23 32.0(4)
N6 C22 C23 C24 178.7(2)
C27 C22 C23 C24 0.7(3)
C22 C23 C24 C25 1.3(3)
C23 C24 C25 C26 -1.7(4)
C24 C25 C26 C27 -0.2(4)
C28 N7 C27 C22 -0.1(2)
C41 N7 C27 C22 178.5(2)
C28 N7 C27 C26 179.9(2)
C41 N7 C27 C26 -1.5(4)
N6 C22 C27 N7 -1.0(2)
C23 C22 C27 N7 177.38(19)
N6 C22 C27 C26 179.0(2)
C23 C22 C27 C26 -2.6(3)
C25 C26 C27 N7 -177.7(2)
C25 C26 C27 C22 2.3(3)
C22 N6 C28 N7 -1.9(2)
Zn N6 C28 N7 157.61(14)
C22 N6 C28 C29 176.65(18)
Zn N6 C28 C29 -23.8(2)
C27 N7 C28 N6 1.3(2)
C41 N7 C28 N6 -177.2(2)
C27 N7 C28 C29 -177.1(2)
C41 N7 C28 C29 4.4(4)
C33 N10 C29 C30 0.1(3)
Zn N10 C29 C30 178.89(16)
C33 N10 C29 C28 -175.87(19)
Zn N10 C29 C28 2.9(2)
N6 C28 C29 N10 14.6(3)
N7 C28 C29 N10 -167.1(2)
N6 C28 C29 C30 -161.0(2)
N7 C28 C29 C30 17.3(4)
N10 C29 C30 C31 -0.5(3)
C28 C29 C30 C31 174.7(2)
C29 C30 C31 C32 0.2(4)
C30 C31 C32 C33 0.5(4)
C29 N10 C33 C32 0.6(3)
Zn N10 C33 C32 -178.19(17)
C29 N10 C33 C34 -178.70(19)
Zn N10 C33 C34 2.5(2)
C31 C32 C33 N10 -0.9(3)
C31 C32 C33 C34 178.3(2)
C40 N8 C34 N9 -0.4(2)
Zn N8 C34 N9 159.95(14)
C40 N8 C34 C33 -178.56(18)
Zn N8 C34 C33 -18.3(2)
C35 N9 C34 N8 0.5(2)
C42 N9 C34 N8 -177.9(2)
C35 N9 C34 C33 178.4(2)
C42 N9 C34 C33 0.1(4)
N10 C33 C34 N8 10.4(3)
C32 C33 C34 N8 -168.8(2)
N10 C33 C34 N9 -167.4(2)
C32 C33 C34 N9 13.3(4)
C34 N9 C35 C36 -179.9(2)
C42 N9 C35 C36 -1.4(4)
C34 N9 C35 C40 -0.4(2)
C42 N9 C35 C40 178.1(2)
N9 C35 C36 C37 179.6(2)
C40 C35 C36 C37 0.2(3)
C35 C36 C37 C38 -0.2(4)
C36 C37 C38 C39 -0.1(4)
C37 C38 C39 C40 0.5(4)
C34 N8 C40 C39 179.6(2)
Zn N8 C40 C39 25.3(4)
C34 N8 C40 C35 0.1(2)
Zn N8 C40 C35 -154.28(16)
C38 C39 C40 N8 180.0(2)
C38 C39 C40 C35 -0.5(3)
N9 C35 C40 N8 0.2(2)
C36 C35 C40 N8 179.7(2)
N9 C35 C40 C39 -179.41(19)
C36 C35 C40 C39 0.1(3)
O1 C43 C44 C45 174.1(3)
C48 C43 C44 C45 -2.3(4)
O1 C43 C44 N11 -6.9(4)
C48 C43 C44 N11 176.7(2)
O2 N11 C44 C45 143.9(3)
O3 N11 C44 C45 -35.2(3)
O2 N11 C44 C43 -35.2(4)
O3 N11 C44 C43 145.8(3)
C43 C44 C45 C46 2.0(4)
N11 C44 C45 C46 -177.0(2)
C44 C45 C46 C47 -1.5(4)
C44 C45 C46 N12 175.7(2)
O4 N12 C46 C45 2.0(4)
O5 N12 C46 C45 -176.4(3)
O4 N12 C46 C47 179.1(2)
O5 N12 C46 C47 0.7(4)
C45 C46 C47 C48 1.4(4)
N12 C46 C47 C48 -175.7(2)
C46 C47 C48 C43 -1.9(4)
C46 C47 C48 N13 178.7(3)
O1 C43 C48 C47 -174.2(3)
C44 C43 C48 C47 2.2(4)
O1 C43 C48 N13 5.3(4)
C44 C43 C48 N13 -178.4(2)
O6 N13 C48 C47 39.2(4)
O7 N13 C48 C47 -141.4(3)
O6 N13 C48 C43 -140.3(3)
O7 N13 C48 C43 39.1(4)
O8 C49 C50 C51 171.5(2)
C54 C49 C50 C51 -5.4(4)
O8 C49 C50 N14 -7.1(4)
C54 C49 C50 N14 175.9(2)
O10 N14 C50 C51 118.4(4)
O9 N14 C50 C51 -63.8(4)
O10 N14 C50 C49 -62.8(4)
O9 N14 C50 C49 115.0(3)
C49 C50 C51 C52 3.8(4)
N14 C50 C51 C52 -177.6(2)
C50 C51 C52 C53 -0.2(4)
C50 C51 C52 N15 177.6(2)
O12 N15 C52 C53 0.7(4)
O11 N15 C52 C53 179.3(2)
O12 N15 C52 C51 -177.2(2)
O11 N15 C52 C51 1.4(3)
C51 C52 C53 C54 -1.0(4)
N15 C52 C53 C54 -178.8(2)
C52 C53 C54 N16 177.6(2)
C52 C53 C54 C49 -1.3(4)
O14 N16 C54 C53 -159.6(3)
O13 N16 C54 C53 16.6(4)
O14 N16 C54 C49 19.3(4)
O13 N16 C54 C49 -164.5(2)
O8 C49 C54 C53 -172.7(2)
C50 C49 C54 C53 4.1(3)
O8 C49 C54 N16 8.5(4)
C50 C49 C54 N16 -174.7(2)
